data_4503868
loop_
_publ_author_name
'Fern\'andez-Fern\'andez, M. del Carmen'
'Bastida, Rufina'
'Mac\'ias, Alejandro'
'P\'erez-Lourido, Paulo'
'Valencia, Laura'

_publ_section_title
;
 Trinuclear Copper(II) Endomacrocyclic Complex with a New
 Nonaazamacrocyclic Ligand Showing a Trapped Perchlorate Anion
;
_journal_issue 11
_journal_name_full 'Crystal Growth &amp; Design'
_journal_page_first 3924
_journal_paper_doi 10.1021/cg800758d
_journal_volume 8
_journal_year 2008
_chemical_formula_sum 'C57 H81 Cl6 Cu3 N15 O27'
_chemical_formula_weight 1811.69
_chemical_name_systematic
;
 ?
;
_space_group_IT_number 61
_symmetry_cell_setting orthorhombic
_symmetry_space_group_name_Hall '-P 2ac 2ab'
_symmetry_space_group_name_H-M 'P b c a'
_atom_sites_solution_hydrogens geom
_atom_sites_solution_primary direct
_atom_sites_solution_secondary difmap
_audit_creation_method SHELXL-97
_cell_angle_alpha 90.00
_cell_angle_beta 90.00
_cell_angle_gamma 90.00
_cell_formula_units_Z 8
_cell_length_a 30.238(5)
_cell_length_b 12.8652(12)
_cell_length_c 39.247(3)
_cell_measurement_temperature 293(2)
_cell_volume 15268(3)
_computing_cell_refinement 'HKL Scalepack (Otwinowski Minor 1997)'
_computing_data_collection 'Nonius Collect - HKL2000'
_computing_data_reduction 'HKL Denzo and Scalepack'
_computing_molecular_graphics 'ORTEP-3 for Windows (Farrugia, 1997)'
_computing_publication_material 'WinGX publication routines (Farrugia, 1999)'
_computing_structure_refinement 'SHELXL-97 (Sheldrick, 1997)'
_computing_structure_solution 'DIRDIF99 (Beurskens et al., 1999)'
_diffrn_ambient_temperature 293(2)
_diffrn_measured_fraction_theta_full 0.996
_diffrn_measured_fraction_theta_max 0.996
_diffrn_measurement_device_type 'FR591-KappaCCD2000 Bruker Nonius'
_diffrn_measurement_method 'omega/phi scans'
_diffrn_radiation_monochromator graphite
_diffrn_radiation_source 'fine-focus sealed tube'
_diffrn_radiation_type CuK\a
_diffrn_radiation_wavelength 1.54184
_diffrn_reflns_av_R_equivalents 0.0705
_diffrn_reflns_av_sigmaI/netI 0.0252
_diffrn_reflns_limit_h_max 36
_diffrn_reflns_limit_h_min 0
_diffrn_reflns_limit_k_max 15
_diffrn_reflns_limit_k_min 0
_diffrn_reflns_limit_l_max 0
_diffrn_reflns_limit_l_min -47
_diffrn_reflns_number 157426
_diffrn_reflns_theta_full 68.38
_diffrn_reflns_theta_max 68.38
_diffrn_reflns_theta_min 2.25
_exptl_absorpt_coefficient_mu 3.659
_exptl_absorpt_correction_T_max 0.7584
_exptl_absorpt_correction_T_min 0.6098
_exptl_absorpt_correction_type empirical
_exptl_absorpt_process_details Sortav
_exptl_crystal_colour blue
_exptl_crystal_density_diffrn 1.576
_exptl_crystal_density_method 'not measured'
_exptl_crystal_description prism
_exptl_crystal_F_000 7464
_exptl_crystal_size_max 0.15
_exptl_crystal_size_mid 0.09
_exptl_crystal_size_min 0.08
_refine_diff_density_max 2.070
_refine_diff_density_min -1.145
_refine_diff_density_rms 0.097
_refine_ls_extinction_method none
_refine_ls_goodness_of_fit_ref 0.996
_refine_ls_hydrogen_treatment mixed
_refine_ls_matrix_type full
_refine_ls_number_parameters 979
_refine_ls_number_reflns 13972
_refine_ls_number_restraints 0
_refine_ls_restrained_S_all 0.996
_refine_ls_R_factor_all 0.0764
_refine_ls_R_factor_gt 0.0636
_refine_ls_shift/su_max 0.184
_refine_ls_shift/su_mean 0.002
_refine_ls_structure_factor_coef Fsqd
_refine_ls_weighting_details 'calc w=1/[\s^2^(Fo^2^)+(0.0959P)^2^+44.6320P] where P=(Fo^2^+2Fc^2^)/3'
_refine_ls_weighting_scheme calc
_refine_ls_wR_factor_gt 0.1662
_refine_ls_wR_factor_ref 0.1781
_reflns_number_gt 11132
_reflns_number_total 13972
_reflns_threshold_expression >2sigma(I)
_cod_data_source_file cg800758d_si_001.cif
_cod_data_source_block 2004ba18
_cod_depositor_comments
;
The following automatic conversions were performed:

'_exptl_absorpt_correction_type' value 'Empirical' changed to
'empirical' according to
/home/saulius/struct/CIF-dictionaries/cif_core.dic dictionary named
'cif_core.dic' version 2.4.1 from 2010-06-29.

Automatic conversion script
Id: cif_fix_values 1715 2011-07-08 13:25:40Z adriana 

The following automatic conversions were performed:

'_symmetry_cell_setting' tag value 'Orthorrombic' was replaced with
'orthorhombic' value as specified in the replacement file
'/home/robertas/cod-tools/perl-scripts/inputs/replacement_values.lst'.

Automatic conversion script
Id: cif_fix_values 3143 2015-03-26 13:38:13Z robertas 
;
_cod_original_sg_symbol_H-M Pbca
_cod_database_code 4503868

loop_
_symmetry_equiv_pos_as_xyz
'x, y, z'
'-x+1/2, y+1/2, z'
'x, -y+1/2, z+1/2'
'-x+1/2, -y, z+1/2'
'-x, -y, -z'
'x-1/2, -y-1/2, -z'
'-x, y-1/2, -z-1/2'
'x-1/2, y, -z-1/2'

loop_
_atom_site_label
_atom_site_type_symbol
_atom_site_fract_x
_atom_site_fract_y
_atom_site_fract_z
_atom_site_U_iso_or_equiv
_atom_site_adp_type
_atom_site_occupancy
_atom_site_symmetry_multiplicity
_atom_site_calc_flag
_atom_site_refinement_flags
Cu1 Cu 0.402097(16) 0.55785(5) 0.109009(14) 0.03042(15) Uani 1 1 d .
Cu2 Cu 0.64092(2) 0.80676(6) 0.004973(16) 0.04171(18) Uani 1 1 d .
Cu3 Cu 0.64788(2) 0.63279(5) 0.224481(16) 0.03976(17) Uani 1 1 d .
C1 C 0.25162(13) 0.6193(3) 0.12031(11) 0.0396(10) Uani 1 1 d .
H1 H 0.2213 0.6292 0.1222 0.048 Uiso 1 1 calc R
C1S C 0.44396(13) 0.7871(4) 0.13202(11) 0.0389(9) Uani 1 1 d .
C2 C 0.27301(12) 0.6451(3) 0.09000(11) 0.0368(9) Uani 1 1 d .
H2 H 0.2574 0.6737 0.0719 0.044 Uiso 1 1 calc R
C2S C 0.46239(18) 0.8872(4) 0.14275(15) 0.0581(13) Uani 1 1 d .
H47A H 0.4916 0.8768 0.1517 0.087 Uiso 1 1 calc R
H47B H 0.4439 0.9171 0.1600 0.087 Uiso 1 1 calc R
H47C H 0.4638 0.9332 0.1235 0.087 Uiso 1 1 calc R
C3 C 0.31789(12) 0.6271(3) 0.08751(11) 0.0328(8) Uani 1 1 d .
C3S C 0.49448(14) 0.4602(4) 0.09868(13) 0.0424(10) Uani 1 1 d .
C4 C 0.34634(13) 0.6367(3) 0.05713(11) 0.0361(9) Uani 1 1 d .
H4 H 0.3356 0.6636 0.0367 0.043 Uiso 1 1 calc R
C4S C 0.53975(16) 0.4221(5) 0.0960(2) 0.0753(19) Uani 1 1 d .
H49A H 0.5546 0.4578 0.0778 0.113 Uiso 1 1 calc R
H49B H 0.5394 0.3488 0.0913 0.113 Uiso 1 1 calc R
H49C H 0.5550 0.4345 0.1170 0.113 Uiso 1 1 calc R
C5 C 0.41588(13) 0.6062(3) 0.03059(11) 0.0363(9) Uani 1 1 d .
H5A H 0.3987 0.6228 0.0104 0.044 Uiso 1 1 calc R
H5B H 0.4281 0.5371 0.0276 0.044 Uiso 1 1 calc R
C5S C 0.6426(2) 0.6057(8) 0.0423(2) 0.095(3) Uani 1 1 d .
C6 C 0.45393(13) 0.6843(3) 0.03388(11) 0.0337(8) Uani 1 1 d .
H6 H 0.4706 0.6686 0.0547 0.040 Uiso 1 1 calc R
C6S C 0.6582(4) 0.5091(6) 0.0590(4) 0.204(8) Uani 1 1 d .
H51A H 0.6363 0.4557 0.0564 0.306 Uiso 1 1 calc R
H51B H 0.6630 0.5220 0.0828 0.306 Uiso 1 1 calc R
H51C H 0.6854 0.4869 0.0487 0.306 Uiso 1 1 calc R
C7 C 0.43642(13) 0.7949(3) 0.03630(11) 0.0364(9) Uani 1 1 d .
H7A H 0.4192 0.8025 0.0570 0.044 Uiso 1 1 calc R
H7B H 0.4172 0.8088 0.0171 0.044 Uiso 1 1 calc R
C7S C 0.59081(15) 0.9527(4) 0.06208(12) 0.0450(11) Uani 1 1 d .
C8 C 0.47460(13) 0.8736(3) 0.03651(11) 0.0374(9) Uani 1 1 d .
H8A H 0.4627 0.9436 0.0372 0.045 Uiso 1 1 calc R
H8B H 0.4926 0.8632 0.0567 0.045 Uiso 1 1 calc R
C8S C 0.5722(2) 1.0306(5) 0.08492(15) 0.0675(16) Uani 1 1 d .
H53A H 0.5956 1.0632 0.0976 0.101 Uiso 1 1 calc R
H53B H 0.5520 0.9979 0.1004 0.101 Uiso 1 1 calc R
H53C H 0.5568 1.0822 0.0718 0.101 Uiso 1 1 calc R
C9 C 0.50319(14) 0.8606(3) 0.00478(11) 0.0373(9) Uani 1 1 d .
H9A H 0.5271 0.9108 0.0053 0.045 Uiso 1 1 calc R
H9B H 0.4855 0.8739 -0.0154 0.045 Uiso 1 1 calc R
C9S C 0.59435(13) 0.8589(4) 0.20117(11) 0.0409(10) Uani 1 1 d .
C10 C 0.48472(13) 0.6714(3) 0.00324(11) 0.0367(9) Uani 1 1 d .
H10A H 0.4676 0.6786 -0.0175 0.044 Uiso 1 1 calc R
H10B H 0.4972 0.6020 0.0036 0.044 Uiso 1 1 calc R
C10S C 0.58123(18) 0.9623(4) 0.19072(14) 0.0550(12) Uani 1 1 d .
H55A H 0.6062 1.0082 0.1922 0.083 Uiso 1 1 calc R
H55B H 0.5581 0.9869 0.2054 0.083 Uiso 1 1 calc R
H55C H 0.5707 0.9603 0.1676 0.083 Uiso 1 1 calc R
C11 C 0.52232(13) 0.7510(3) 0.00300(10) 0.0337(8) Uani 1 1 d .
H11 H 0.5407 0.7396 0.0232 0.040 Uiso 1 1 calc R
C11S C 0.6428(4) 0.3296(13) 0.1420(3) 0.145(5) Uani 1 1 d .
C12 C 0.55112(14) 0.7338(4) -0.02894(11) 0.0399(9) Uani 1 1 d .
H12A H 0.5615 0.6625 -0.0294 0.048 Uiso 1 1 calc R
H12B H 0.5334 0.7454 -0.0492 0.048 Uiso 1 1 calc R
C12S C 0.6219(4) 0.2209(8) 0.1493(3) 0.130(4) Uani 1 1 d .
H57A H 0.6038 0.2248 0.1693 0.195 Uiso 1 1 calc R
H57B H 0.6450 0.1707 0.1527 0.195 Uiso 1 1 calc R
H57C H 0.6041 0.2002 0.1302 0.195 Uiso 1 1 calc R
C13 C 0.59247(13) 0.8733(3) -0.05226(11) 0.0373(9) Uani 1 1 d .
H13 H 0.5713 0.8798 -0.0693 0.045 Uiso 1 1 calc R
C14 C 0.63136(14) 0.9426(3) -0.05091(11) 0.0404(10) Uani 1 1 d .
C15 C 0.64369(17) 1.0171(4) -0.07421(13) 0.0508(12) Uani 1 1 d .
H15 H 0.6258 1.0326 -0.0928 0.061 Uiso 1 1 calc R
C16 C 0.68394(19) 1.0687(4) -0.06903(15) 0.0600(15) Uani 1 1 d .
H16 H 0.6930 1.1195 -0.0844 0.072 Uiso 1 1 calc R
C17 C 0.71019(19) 1.0452(4) -0.04154(14) 0.0593(14) Uani 1 1 d .
H17 H 0.7366 1.0804 -0.0378 0.071 Uiso 1 1 calc R
C18 C 0.69619(15) 0.9677(4) -0.01959(13) 0.0516(12) Uani 1 1 d .
C19 C 0.71991(17) 0.9219(5) 0.00912(13) 0.0627(15) Uani 1 1 d .
H19 H 0.7470 0.9485 0.0162 0.075 Uiso 1 1 calc R
C20 C 0.72521(16) 0.7942(6) 0.05279(13) 0.0703(19) Uani 1 1 d .
H20A H 0.7557 0.8179 0.0535 0.084 Uiso 1 1 calc R
H20B H 0.7255 0.7197 0.0491 0.084 Uiso 1 1 calc R
C21 C 0.70319(15) 0.8174(5) 0.08700(12) 0.0526(13) Uani 1 1 d .
H21 H 0.6716 0.8011 0.0851 0.063 Uiso 1 1 calc R
C22 C 0.70777(17) 0.9294(5) 0.09704(13) 0.0587(14) Uani 1 1 d .
H22A H 0.6933 0.9727 0.0802 0.070 Uiso 1 1 calc R
H22B H 0.7389 0.9480 0.0975 0.070 Uiso 1 1 calc R
C23 C 0.68736(19) 0.9500(4) 0.13199(13) 0.0567(13) Uani 1 1 d .
H23A H 0.6558 0.9370 0.1310 0.068 Uiso 1 1 calc R
H23B H 0.6918 1.0224 0.1381 0.068 Uiso 1 1 calc R
C24 C 0.70820(17) 0.8807(4) 0.15910(12) 0.0516(12) Uani 1 1 d .
H24A H 0.7391 0.8989 0.1617 0.062 Uiso 1 1 calc R
H24B H 0.6936 0.8925 0.1808 0.062 Uiso 1 1 calc R
C25 C 0.72361(16) 0.7460(5) 0.11410(12) 0.0542(13) Uani 1 1 d .
H25A H 0.7182 0.6741 0.1079 0.065 Uiso 1 1 calc R
H25B H 0.7554 0.7566 0.1146 0.065 Uiso 1 1 calc R
C26 C 0.70450(14) 0.7665(4) 0.14970(11) 0.0455(11) Uani 1 1 d .
H26 H 0.6730 0.7482 0.1493 0.055 Uiso 1 1 calc R
C27 C 0.72743(15) 0.6948(4) 0.17519(12) 0.0496(12) Uani 1 1 d .
H27A H 0.7259 0.6238 0.1669 0.060 Uiso 1 1 calc R
H27B H 0.7584 0.7140 0.1769 0.060 Uiso 1 1 calc R
C28 C 0.72694(14) 0.7471(4) 0.23315(12) 0.0425(10) Uani 1 1 d .
H28 H 0.7538 0.7806 0.2295 0.051 Uiso 1 1 calc R
C29 C 0.70591(13) 0.7467(3) 0.26694(11) 0.0377(9) Uani 1 1 d .
C30 C 0.72098(14) 0.7920(3) 0.29665(12) 0.0406(10) Uani 1 1 d .
H30 H 0.7476 0.8284 0.2970 0.049 Uiso 1 1 calc R
C31 C 0.69562(14) 0.7821(3) 0.32589(11) 0.0391(9) Uani 1 1 d .
H31 H 0.7049 0.8133 0.3460 0.047 Uiso 1 1 calc R
C32 C 0.65622(14) 0.7255(3) 0.32530(11) 0.0395(9) Uani 1 1 d .
H32 H 0.6390 0.7181 0.3448 0.047 Uiso 1 1 calc R
C33 C 0.64356(13) 0.6809(3) 0.29469(11) 0.0351(9) Uani 1 1 d .
C34 C 0.60455(13) 0.6149(3) 0.28824(11) 0.0390(9) Uani 1 1 d .
H34 H 0.5847 0.5985 0.3055 0.047 Uiso 1 1 calc R
C35 C 0.56180(13) 0.5137(3) 0.24971(12) 0.0406(10) Uani 1 1 d .
H35A H 0.5481 0.4904 0.2707 0.049 Uiso 1 1 calc R
H35B H 0.5724 0.4529 0.2376 0.049 Uiso 1 1 calc R
C36 C 0.52722(13) 0.5700(3) 0.22786(10) 0.0338(9) Uani 1 1 d .
H36 H 0.5422 0.5992 0.2079 0.041 Uiso 1 1 calc R
C37 C 0.50514(14) 0.6587(3) 0.24710(11) 0.0396(9) Uani 1 1 d .
H37A H 0.5273 0.7094 0.2537 0.048 Uiso 1 1 calc R
H37B H 0.4915 0.6319 0.2677 0.048 Uiso 1 1 calc R
C38 C 0.47010(14) 0.7111(3) 0.22510(13) 0.0430(10) Uani 1 1 d .
H38A H 0.4842 0.7434 0.2056 0.052 Uiso 1 1 calc R
H38B H 0.4556 0.7651 0.2382 0.052 Uiso 1 1 calc R
C39 C 0.43555(13) 0.6323(3) 0.21273(11) 0.0361(9) Uani 1 1 d .
H39A H 0.4197 0.6044 0.2322 0.043 Uiso 1 1 calc R
H39B H 0.4144 0.6671 0.1981 0.043 Uiso 1 1 calc R
C40 C 0.49302(12) 0.4911(3) 0.21535(11) 0.0337(8) Uani 1 1 d .
H40A H 0.4791 0.4580 0.2348 0.040 Uiso 1 1 calc R
H40B H 0.5077 0.4377 0.2021 0.040 Uiso 1 1 calc R
C41 C 0.45739(12) 0.5440(3) 0.19328(10) 0.0319(8) Uani 1 1 d .
H41 H 0.4717 0.5729 0.1730 0.038 Uiso 1 1 calc R
C42 C 0.42376(12) 0.4615(3) 0.18185(11) 0.0341(8) Uani 1 1 d .
H42A H 0.4392 0.4043 0.1710 0.041 Uiso 1 1 calc R
H42B H 0.4084 0.4344 0.2016 0.041 Uiso 1 1 calc R
C43 C 0.35143(12) 0.5183(3) 0.16789(10) 0.0331(8) Uani 1 1 d .
H43 H 0.3425 0.4987 0.1896 0.040 Uiso 1 1 calc R
C44 C 0.32040(12) 0.5650(3) 0.14348(10) 0.0329(8) Uani 1 1 d .
C45 C 0.27495(12) 0.5795(3) 0.14738(11) 0.0372(9) Uani 1 1 d .
H45 H 0.2609 0.5626 0.1677 0.045 Uiso 1 1 calc R
Cl1 Cl 0.69123(3) 0.04841(9) 0.24243(3) 0.0428(2) Uani 1 1 d .
Cl2 Cl 0.56510(3) 0.70440(9) 0.11508(3) 0.0439(3) Uani 1 1 d .
Cl3 Cl 0.32558(3) 0.33117(9) 0.07324(3) 0.0438(3) Uani 1 1 d .
Cl4 Cl 0.33753(4) 0.90230(9) 0.17215(3) 0.0475(3) Uani 1 1 d .
Cl5 Cl 0.65108(4) 0.21977(11) 0.04316(3) 0.0543(3) Uani 1 1 d .
Cl6 Cl 0.48687(4) 0.18151(9) 0.13878(3) 0.0477(3) Uani 1 1 d .
N1 N 0.34008(10) 0.5893(3) 0.11406(8) 0.0295(7) Uani 1 1 d .
N1S N 0.42992(11) 0.7103(3) 0.12364(9) 0.0378(8) Uani 1 1 d .
N2 N 0.38665(10) 0.6061(3) 0.06020(9) 0.0321(7) Uani 1 1 d .
N2S N 0.45950(10) 0.4912(3) 0.10084(9) 0.0347(7) Uani 1 1 d .
N3 N 0.58918(11) 0.8046(3) -0.02917(9) 0.0357(8) Uani 1 1 d .
N3S N 0.63271(19) 0.6733(4) 0.02686(11) 0.0632(14) Uani 1 1 d .
N4 N 0.65733(12) 0.9200(3) -0.02454(9) 0.0415(8) Uani 1 1 d .
N4S N 0.60509(12) 0.8931(3) 0.04444(10) 0.0467(9) Uani 1 1 d .
N5 N 0.70246(13) 0.8448(4) 0.02415(10) 0.0572(12) Uani 1 1 d .
N5S N 0.60530(13) 0.7784(3) 0.20907(11) 0.0491(10) Uani 1 1 d .
N6 N 0.70723(12) 0.7002(3) 0.20911(9) 0.0421(8) Uani 1 1 d .
N7 N 0.66793(11) 0.6928(3) 0.26679(9) 0.0355(8) Uani 1 1 d .
N8 N 0.59927(11) 0.5812(3) 0.25774(9) 0.0379(8) Uani 1 1 d .
N9 N 0.39147(10) 0.5057(3) 0.15788(8) 0.0305(7) Uani 1 1 d .
N15 N 0.6514(6) 0.4096(9) 0.1391(5) 0.331(15) Uani 1 1 d .
O1P O 0.68054(18) 0.1014(4) 0.21253(11) 0.0906(16) Uani 1 1 d .
O1W O 0.68516(15) 0.4717(4) 0.22330(17) 0.1065(19) Uani 1 1 d .
O2P O 0.65838(11) -0.0283(3) 0.25023(8) 0.0516(8) Uani 1 1 d .
O2W O 0.62720(12) 0.5712(3) 0.18154(10) 0.0624(10) Uani 1 1 d .
O3P O 0.69663(19) 0.1195(4) 0.26906(11) 0.0968(18) Uani 1 1 d .
O3W O 0.63930(18) 0.3048(4) 0.24099(16) 0.0993(16) Uani 1 1 d .
O4P O 0.73115(15) -0.0046(5) 0.2375(2) 0.147(3) Uani 1 1 d .
O5P O 0.54430(17) 0.6508(4) 0.14207(11) 0.0865(14) Uani 1 1 d .
O6P O 0.60930(14) 0.6732(6) 0.11572(19) 0.126(2) Uani 1 1 d .
O7P O 0.5655(3) 0.8112(4) 0.12058(15) 0.137(3) Uani 1 1 d .
O8P O 0.54791(18) 0.6726(5) 0.08382(11) 0.1042(19) Uani 1 1 d .
O9P O 0.30920(15) 0.3007(4) 0.04106(10) 0.0902(16) Uani 1 1 d .
O10P O 0.33407(13) 0.2328(3) 0.09077(10) 0.0621(10) Uani 1 1 d .
O11P O 0.29241(9) 0.3856(2) 0.09175(8) 0.0412(7) Uani 1 1 d .
O12P O 0.36564(11) 0.3839(3) 0.07168(14) 0.0801(15) Uani 1 1 d .
O13P O 0.35867(14) 0.9818(3) 0.15263(10) 0.0695(11) Uani 1 1 d .
O14P O 0.30740(11) 0.9503(3) 0.19516(11) 0.0642(10) Uani 1 1 d .
O15P O 0.37091(16) 0.8496(4) 0.19097(14) 0.0961(16) Uani 1 1 d .
O16P O 0.31473(18) 0.8321(4) 0.15060(13) 0.0961(17) Uani 1 1 d .
O17P O 0.64397(16) 0.1232(4) 0.02517(13) 0.0820(13) Uani 1 1 d .
O18P O 0.67432(12) 0.2918(4) 0.02155(10) 0.0717(12) Uani 1 1 d .
O19P O 0.67565(14) 0.1999(4) 0.07312(11) 0.0879(15) Uani 1 1 d .
O20P O 0.60883(12) 0.2639(3) 0.05186(11) 0.0699(11) Uani 1 1 d .
O21P O 0.50878(15) 0.0995(3) 0.15579(11) 0.0729(12) Uani 1 1 d .
O22P O 0.49960(15) 0.1858(4) 0.10395(10) 0.0750(12) Uani 1 1 d .
O23P O 0.4978(3) 0.2766(4) 0.15470(14) 0.123(2) Uani 1 1 d .
O24P O 0.44094(15) 0.1641(7) 0.13891(17) 0.153(3) Uani 1 1 d .

loop_
_atom_site_aniso_label
_atom_site_aniso_U_11
_atom_site_aniso_U_22
_atom_site_aniso_U_33
_atom_site_aniso_U_23
_atom_site_aniso_U_13
_atom_site_aniso_U_12
Cu1 0.0172(3) 0.0378(3) 0.0362(3) 0.0014(2) -0.0008(2) -0.0007(2)
Cu2 0.0330(3) 0.0567(4) 0.0354(3) 0.0043(3) 0.0062(2) 0.0034(3)
Cu3 0.0321(3) 0.0483(4) 0.0389(3) 0.0019(3) -0.0098(2) -0.0009(3)
C1 0.0186(17) 0.048(2) 0.053(3) -0.017(2) -0.0007(17) 0.0043(17)
C1S 0.029(2) 0.044(2) 0.045(2) 0.0015(19) -0.0001(17) -0.0021(18)
C2 0.0240(18) 0.037(2) 0.050(2) -0.0075(18) -0.0089(17) 0.0039(16)
C2S 0.053(3) 0.047(3) 0.075(4) -0.011(3) 0.002(3) -0.015(2)
C3 0.0247(18) 0.030(2) 0.044(2) -0.0029(17) -0.0044(16) -0.0011(15)
C3S 0.027(2) 0.041(2) 0.059(3) 0.001(2) 0.0000(19) 0.0010(18)
C4 0.032(2) 0.034(2) 0.042(2) 0.0025(17) -0.0022(17) -0.0032(17)
C4S 0.029(2) 0.064(4) 0.133(6) -0.003(4) 0.005(3) 0.010(2)
C5 0.0302(19) 0.041(2) 0.038(2) 0.0010(18) 0.0026(16) -0.0023(17)
C5S 0.064(4) 0.117(7) 0.105(6) -0.039(5) 0.019(4) 0.002(4)
C6 0.0267(19) 0.037(2) 0.037(2) 0.0025(17) 0.0032(16) 0.0013(16)
C6S 0.241(13) 0.047(4) 0.324(18) 0.049(7) -0.200(14) -0.011(6)
C7 0.0274(19) 0.036(2) 0.045(2) 0.0025(18) 0.0066(17) 0.0026(16)
C7S 0.039(2) 0.055(3) 0.041(2) 0.006(2) 0.0075(19) -0.001(2)
C8 0.036(2) 0.031(2) 0.045(2) 0.0002(17) 0.0109(18) 0.0033(17)
C8S 0.084(4) 0.055(3) 0.063(3) -0.002(3) 0.029(3) 0.011(3)
C9 0.032(2) 0.037(2) 0.043(2) 0.0056(18) 0.0098(17) 0.0032(17)
C9S 0.027(2) 0.055(3) 0.040(2) 0.003(2) -0.0054(17) 0.0008(19)
C10 0.031(2) 0.038(2) 0.041(2) -0.0011(18) 0.0062(17) -0.0007(17)
C10S 0.055(3) 0.056(3) 0.054(3) 0.004(2) -0.006(2) 0.017(2)
C11 0.0287(19) 0.038(2) 0.034(2) 0.0003(17) 0.0072(16) 0.0030(17)
C11S 0.133(9) 0.184(12) 0.116(8) -0.072(8) -0.058(7) 0.091(9)
C12 0.033(2) 0.046(2) 0.040(2) -0.0046(19) 0.0090(18) -0.0004(18)
C12S 0.157(10) 0.103(7) 0.130(8) 0.005(6) -0.053(7) 0.021(7)
C13 0.034(2) 0.043(2) 0.036(2) -0.0009(18) 0.0093(16) 0.0087(18)
C14 0.040(2) 0.040(2) 0.041(2) -0.0012(18) 0.0169(18) 0.0099(18)
C15 0.061(3) 0.043(3) 0.049(3) 0.005(2) 0.020(2) 0.013(2)
C16 0.068(3) 0.045(3) 0.068(4) 0.001(2) 0.036(3) -0.002(2)
C17 0.058(3) 0.064(3) 0.056(3) -0.012(3) 0.031(3) -0.018(3)
C18 0.038(2) 0.070(3) 0.047(3) -0.014(2) 0.018(2) -0.010(2)
C19 0.036(2) 0.106(5) 0.047(3) -0.011(3) 0.015(2) -0.010(3)
C20 0.034(2) 0.137(6) 0.040(3) -0.003(3) 0.000(2) 0.021(3)
C21 0.031(2) 0.087(4) 0.041(3) -0.002(2) 0.0038(18) 0.008(2)
C22 0.046(3) 0.082(4) 0.048(3) 0.013(3) 0.000(2) -0.010(3)
C23 0.060(3) 0.058(3) 0.052(3) 0.005(2) -0.001(2) 0.000(2)
C24 0.047(3) 0.069(3) 0.040(2) -0.002(2) 0.000(2) -0.003(2)
C25 0.040(2) 0.080(4) 0.043(3) -0.002(2) 0.004(2) 0.014(2)
C26 0.030(2) 0.067(3) 0.039(2) 0.000(2) -0.0008(17) 0.005(2)
C27 0.039(2) 0.067(3) 0.043(3) -0.001(2) 0.0018(19) 0.014(2)
C28 0.029(2) 0.049(3) 0.049(3) 0.011(2) -0.0044(18) 0.0034(19)
C29 0.0274(19) 0.040(2) 0.046(2) 0.0070(18) -0.0082(17) 0.0037(17)
C30 0.031(2) 0.038(2) 0.053(3) 0.0067(19) -0.0153(18) -0.0011(17)
C31 0.040(2) 0.037(2) 0.041(2) 0.0012(18) -0.0152(18) 0.0027(18)
C32 0.034(2) 0.044(2) 0.041(2) 0.0042(19) -0.0076(17) 0.0039(18)
C33 0.0268(19) 0.040(2) 0.039(2) 0.0065(17) -0.0094(16) 0.0022(16)
C34 0.030(2) 0.046(2) 0.041(2) 0.0092(19) -0.0097(17) -0.0027(18)
C35 0.032(2) 0.041(2) 0.048(2) 0.0066(19) -0.0136(18) -0.0048(18)
C36 0.0268(18) 0.039(2) 0.036(2) 0.0036(17) -0.0074(16) -0.0006(16)
C37 0.033(2) 0.044(2) 0.042(2) -0.0031(19) -0.0090(17) -0.0042(18)
C38 0.035(2) 0.037(2) 0.057(3) -0.007(2) -0.0060(19) 0.0027(18)
C39 0.0275(19) 0.039(2) 0.041(2) -0.0043(18) -0.0059(16) 0.0026(17)
C40 0.0265(18) 0.036(2) 0.039(2) -0.0013(17) -0.0074(16) 0.0004(16)
C41 0.0228(17) 0.037(2) 0.036(2) 0.0009(16) -0.0044(15) 0.0004(15)
C42 0.0239(18) 0.040(2) 0.038(2) 0.0022(17) -0.0070(16) -0.0029(16)
C43 0.0241(18) 0.044(2) 0.032(2) -0.0045(17) -0.0019(15) -0.0055(16)
C44 0.0223(18) 0.035(2) 0.041(2) -0.0078(17) 0.0006(16) -0.0033(15)
C45 0.0208(18) 0.047(2) 0.043(2) -0.0102(19) 0.0039(16) -0.0003(17)
Cl1 0.0358(5) 0.0526(6) 0.0399(5) 0.0025(5) 0.0003(4) -0.0039(4)
Cl2 0.0366(5) 0.0545(6) 0.0405(5) 0.0047(5) 0.0011(4) -0.0041(4)
Cl3 0.0320(5) 0.0495(6) 0.0500(6) -0.0126(5) 0.0105(4) -0.0016(4)
Cl4 0.0386(5) 0.0495(6) 0.0545(6) -0.0023(5) 0.0047(5) -0.0055(5)
Cl5 0.0389(6) 0.0717(8) 0.0523(7) 0.0110(6) -0.0062(5) -0.0051(5)
Cl6 0.0423(6) 0.0511(6) 0.0496(6) 0.0027(5) 0.0038(5) 0.0113(5)
N1 0.0218(15) 0.0304(16) 0.0363(17) -0.0023(13) -0.0015(13) -0.0029(12)
N1S 0.0281(17) 0.042(2) 0.044(2) -0.0033(16) -0.0012(14) -0.0055(15)
N2 0.0229(15) 0.0341(17) 0.0394(18) 0.0011(14) -0.0006(13) -0.0034(13)
N2S 0.0262(17) 0.0378(18) 0.0400(19) -0.0003(15) -0.0005(13) -0.0027(14)
N3 0.0287(17) 0.045(2) 0.0337(18) -0.0035(15) 0.0101(13) 0.0031(14)
N3S 0.108(4) 0.044(2) 0.037(2) 0.0055(19) 0.003(2) 0.027(3)
N4 0.0370(19) 0.051(2) 0.0362(19) -0.0050(16) 0.0104(15) 0.0015(16)
N4S 0.0377(19) 0.062(3) 0.041(2) -0.0060(19) 0.0103(16) 0.0001(18)
N5 0.035(2) 0.100(4) 0.036(2) -0.004(2) 0.0105(16) 0.008(2)
N5S 0.039(2) 0.054(3) 0.055(2) 0.008(2) -0.0147(17) 0.0001(18)
N6 0.0325(18) 0.054(2) 0.040(2) 0.0027(17) -0.0053(15) 0.0073(16)
N7 0.0277(16) 0.0401(19) 0.0387(19) 0.0054(15) -0.0098(14) 0.0009(14)
N8 0.0276(16) 0.0405(19) 0.046(2) 0.0088(16) -0.0128(14) -0.0011(14)
N9 0.0198(14) 0.0358(18) 0.0360(17) -0.0018(14) -0.0031(12) -0.0029(13)
N15 0.36(2) 0.111(8) 0.52(3) -0.165(14) -0.30(2) 0.108(11)
O1P 0.136(4) 0.082(3) 0.054(2) 0.032(2) -0.032(3) -0.043(3)
O1W 0.063(3) 0.070(3) 0.187(6) 0.001(3) -0.031(3) 0.011(2)
O2P 0.0518(19) 0.056(2) 0.0473(19) -0.0005(16) 0.0003(15) -0.0184(16)
O2W 0.057(2) 0.074(3) 0.056(2) -0.0175(19) -0.0069(17) 0.0048(19)
O3P 0.153(5) 0.088(3) 0.050(2) -0.017(2) 0.020(3) -0.072(3)
O3W 0.088(3) 0.085(3) 0.125(5) 0.007(3) -0.001(3) 0.010(3)
O4P 0.041(2) 0.097(4) 0.304(10) 0.028(5) 0.018(4) 0.014(3)
O5P 0.109(4) 0.098(3) 0.052(2) 0.024(2) 0.014(2) -0.035(3)
O6P 0.029(2) 0.163(6) 0.185(6) -0.009(5) 0.007(3) -0.001(3)
O7P 0.263(9) 0.057(3) 0.093(4) 0.007(3) 0.084(5) 0.020(4)
O8P 0.114(4) 0.145(5) 0.054(3) 0.028(3) -0.035(3) -0.061(4)
O9P 0.072(3) 0.149(5) 0.050(2) -0.029(3) -0.0052(19) 0.043(3)
O10P 0.065(2) 0.051(2) 0.071(2) 0.0168(18) 0.0247(19) 0.0144(18)
O11P 0.0291(14) 0.0465(17) 0.0480(17) -0.0079(14) 0.0058(12) 0.0103(13)
O12P 0.0388(19) 0.055(2) 0.147(4) -0.030(2) 0.042(2) -0.0199(17)
O13P 0.083(3) 0.073(3) 0.053(2) -0.0012(19) 0.0076(19) -0.031(2)
O14P 0.0377(18) 0.071(2) 0.084(3) -0.021(2) 0.0102(17) -0.0009(17)
O15P 0.076(3) 0.108(4) 0.105(4) 0.030(3) 0.006(3) 0.038(3)
O16P 0.115(4) 0.081(3) 0.093(3) -0.033(3) 0.014(3) -0.053(3)
O17P 0.087(3) 0.068(3) 0.091(3) -0.018(2) 0.009(2) 0.007(2)
O18P 0.047(2) 0.104(3) 0.064(2) 0.037(2) -0.0100(17) -0.016(2)
O19P 0.062(2) 0.137(4) 0.065(3) 0.043(3) -0.021(2) -0.024(3)
O20P 0.048(2) 0.077(3) 0.085(3) -0.009(2) 0.0098(19) 0.0069(19)
O21P 0.091(3) 0.052(2) 0.076(3) 0.0021(19) -0.036(2) 0.015(2)
O22P 0.076(3) 0.096(3) 0.053(2) 0.003(2) 0.0105(19) 0.024(2)
O23P 0.221(7) 0.056(3) 0.093(4) -0.026(3) -0.042(4) 0.048(4)
O24P 0.037(2) 0.282(9) 0.141(5) 0.108(6) 0.014(3) 0.013(4)

loop_
_atom_type_symbol
_atom_type_description
_atom_type_scat_dispersion_real
_atom_type_scat_dispersion_imag
_atom_type_scat_source
C C 0.0181 0.0091 'International Tables Vol C Tables 4.2.6.8 and 6.1.1.4'
H H 0.0000 0.0000 'International Tables Vol C Tables 4.2.6.8 and 6.1.1.4'
Cl Cl 0.3639 0.7018 'International Tables Vol C Tables 4.2.6.8 and 6.1.1.4'
Cu Cu -1.9646 0.5888 'International Tables Vol C Tables 4.2.6.8 and 6.1.1.4'
N N 0.0311 0.0180 'International Tables Vol C Tables 4.2.6.8 and 6.1.1.4'
O O 0.0492 0.0322 'International Tables Vol C Tables 4.2.6.8 and 6.1.1.4'

loop_
_geom_angle_atom_site_label_1
_geom_angle_atom_site_label_2
_geom_angle_atom_site_label_3
_geom_angle
N1 Cu1 N2S 165.59(14)
N1 Cu1 N9 79.68(13)
N2S Cu1 N9 98.51(13)
N1 Cu1 N2 79.19(13)
N2S Cu1 N2 100.36(14)
N9 Cu1 N2 157.92(12)
N1 Cu1 N1S 99.04(13)
N2S Cu1 N1S 95.37(13)
N9 Cu1 N1S 96.12(13)
N2 Cu1 N1S 93.44(13)
N4 Cu2 N3S 166.08(18)
N4 Cu2 N3 79.33(15)
N3S Cu2 N3 100.33(19)
N4 Cu2 N5 78.93(18)
N3S Cu2 N5 99.4(2)
N3 Cu2 N5 157.54(16)
N4 Cu2 N4S 99.73(15)
N3S Cu2 N4S 94.16(18)
N3 Cu2 N4S 95.24(14)
N5 Cu2 N4S 93.89(15)
N7 Cu3 O2W 179.66(18)
N7 Cu3 N8 78.99(14)
O2W Cu3 N8 100.68(16)
N7 Cu3 N6 79.15(15)
O2W Cu3 N6 101.18(16)
N8 Cu3 N6 157.81(14)
N7 Cu3 N5S 94.27(14)
O2W Cu3 N5S 85.78(15)
N8 Cu3 N5S 91.64(14)
N6 Cu3 N5S 93.74(14)
N7 Cu3 O1W 102.62(18)
O2W Cu3 O1W 77.35(19)
N8 Cu3 O1W 94.01(18)
N6 Cu3 O1W 87.06(17)
N5S Cu3 O1W 162.92(19)
C45 C1 C2 120.7(4)
C45 C1 H1 119.7
C2 C1 H1 119.7
N1S C1S C2S 179.7(6)
C3 C2 C1 118.5(4)
C3 C2 H2 120.8
C1 C2 H2 120.8
C1S C2S H47A 109.5
C1S C2S H47B 109.5
H47A C2S H47B 109.5
C1S C2S H47C 109.5
H47A C2S H47C 109.5
H47B C2S H47C 109.5
N1 C3 C2 120.1(4)
N1 C3 C4 111.7(3)
C2 C3 C4 128.1(4)
N2S C3S C4S 179.0(6)
N2 C4 C3 116.8(4)
N2 C4 H4 121.6
C3 C4 H4 121.6
C3S C4S H49A 109.5
C3S C4S H49B 109.5
H49A C4S H49B 109.5
C3S C4S H49C 109.5
H49A C4S H49C 109.5
H49B C4S H49C 109.5
N2 C5 C6 112.8(3)
N2 C5 H5A 109.0
C6 C5 H5A 109.0
N2 C5 H5B 109.0
C6 C5 H5B 109.0
H5A C5 H5B 107.8
N3S C5S C6S 172.8(10)
C7 C6 C10 111.2(3)
C7 C6 C5 110.9(3)
C10 C6 C5 108.6(3)
C7 C6 H6 108.7
C10 C6 H6 108.7
C5 C6 H6 108.7
C5S C6S H51A 109.5
C5S C6S H51B 109.5
H51A C6S H51B 109.5
C5S C6S H51C 109.5
H51A C6S H51C 109.5
H51B C6S H51C 109.5
C6 C7 C8 110.8(3)
C6 C7 H7A 109.5
C8 C7 H7A 109.5
C6 C7 H7B 109.5
C8 C7 H7B 109.5
H7A C7 H7B 108.1
N4S C7S C8S 179.7(6)
C9 C8 C7 110.5(4)
C9 C8 H8A 109.6
C7 C8 H8A 109.6
C9 C8 H8B 109.6
C7 C8 H8B 109.6
H8A C8 H8B 108.1
C7S C8S H53A 109.5
C7S C8S H53B 109.5
H53A C8S H53B 109.5
C7S C8S H53C 109.5
H53A C8S H53C 109.5
H53B C8S H53C 109.5
C8 C9 C11 110.7(3)
C8 C9 H9A 109.5
C11 C9 H9A 109.5
C8 C9 H9B 109.5
C11 C9 H9B 109.5
H9A C9 H9B 108.1
N5S C9S C10S 178.8(5)
C6 C10 C11 112.6(3)
C6 C10 H10A 109.1
C11 C10 H10A 109.1
C6 C10 H10B 109.1
C11 C10 H10B 109.1
H10A C10 H10B 107.8
C9S C10S H55A 109.5
C9S C10S H55B 109.5
H55A C10S H55B 109.5
C9S C10S H55C 109.5
H55A C10S H55C 109.5
H55B C10S H55C 109.5
C9 C11 C10 109.7(3)
C9 C11 C12 112.5(3)
C10 C11 C12 109.2(3)
C9 C11 H11 108.4
C10 C11 H11 108.4
C12 C11 H11 108.4
N15 C11S C12S 169.2(17)
N3 C12 C11 111.1(3)
N3 C12 H12A 109.4
C11 C12 H12A 109.4
N3 C12 H12B 109.4
C11 C12 H12B 109.4
H12A C12 H12B 108.0
C11S C12S H57A 109.5
C11S C12S H57B 109.5
H57A C12S H57B 109.5
C11S C12S H57C 109.5
H57A C12S H57C 109.5
H57B C12S H57C 109.5
N3 C13 C14 117.2(4)
N3 C13 H13 121.4
C14 C13 H13 121.4
N4 C14 C15 120.6(5)
N4 C14 C13 111.5(4)
C15 C14 C13 127.7(5)
C14 C15 C16 118.0(5)
C14 C15 H15 121.0
C16 C15 H15 121.0
C17 C16 C15 120.8(5)
C17 C16 H16 119.6
C15 C16 H16 119.6
C16 C17 C18 118.1(5)
C16 C17 H17 121.0
C18 C17 H17 121.0
N4 C18 C17 120.5(5)
N4 C18 C19 111.0(5)
C17 C18 C19 128.4(5)
N5 C19 C18 118.0(5)
N5 C19 H19 121.0
C18 C19 H19 121.0
N5 C20 C21 112.5(4)
N5 C20 H20A 109.1
C21 C20 H20A 109.1
N5 C20 H20B 109.1
C21 C20 H20B 109.1
H20A C20 H20B 107.8
C22 C21 C20 112.2(5)
C22 C21 C25 110.8(4)
C20 C21 C25 108.5(4)
C22 C21 H21 108.4
C20 C21 H21 108.4
C25 C21 H21 108.4
C21 C22 C23 111.4(4)
C21 C22 H22A 109.3
C23 C22 H22A 109.3
C21 C22 H22B 109.3
C23 C22 H22B 109.3
H22A C22 H22B 108.0
C22 C23 C24 111.0(5)
C22 C23 H23A 109.4
C24 C23 H23A 109.4
C22 C23 H23B 109.4
C24 C23 H23B 109.4
H23A C23 H23B 108.0
C26 C24 C23 111.5(4)
C26 C24 H24A 109.3
C23 C24 H24A 109.3
C26 C24 H24B 109.3
C23 C24 H24B 109.3
H24A C24 H24B 108.0
C26 C25 C21 112.1(4)
C26 C25 H25A 109.2
C21 C25 H25A 109.2
C26 C25 H25B 109.2
C21 C25 H25B 109.2
H25A C25 H25B 107.9
C24 C26 C27 113.0(4)
C24 C26 C25 111.1(4)
C27 C26 C25 108.8(4)
C24 C26 H26 107.9
C27 C26 H26 107.9
C25 C26 H26 107.9
N6 C27 C26 112.1(4)
N6 C27 H27A 109.2
C26 C27 H27A 109.2
N6 C27 H27B 109.2
C26 C27 H27B 109.2
H27A C27 H27B 107.9
N6 C28 C29 117.8(4)
N6 C28 H28 121.1
C29 C28 H28 121.1
N7 C29 C30 120.3(4)
N7 C29 C28 111.6(4)
C30 C29 C28 128.1(4)
C29 C30 C31 118.5(4)
C29 C30 H30 120.7
C31 C30 H30 120.7
C30 C31 C32 120.4(4)
C30 C31 H31 119.8
C32 C31 H31 119.8
C33 C32 C31 117.8(4)
C33 C32 H32 121.1
C31 C32 H32 121.1
N7 C33 C32 120.9(4)
N7 C33 C34 111.6(4)
C32 C33 C34 127.5(4)
N8 C34 C33 117.0(4)
N8 C34 H34 121.5
C33 C34 H34 121.5
N8 C35 C36 111.6(3)
N8 C35 H35A 109.3
C36 C35 H35A 109.3
N8 C35 H35B 109.3
C36 C35 H35B 109.3
H35A C35 H35B 108.0
C37 C36 C40 111.1(3)
C37 C36 C35 112.1(4)
C40 C36 C35 109.1(3)
C37 C36 H36 108.2
C40 C36 H36 108.2
C35 C36 H36 108.2
C36 C37 C38 110.8(4)
C36 C37 H37A 109.5
C38 C37 H37A 109.5
C36 C37 H37B 109.5
C38 C37 H37B 109.5
H37A C37 H37B 108.1
C37 C38 C39 111.1(4)
C37 C38 H38A 109.4
C39 C38 H38A 109.4
C37 C38 H38B 109.4
C39 C38 H38B 109.4
H38A C38 H38B 108.0
C41 C39 C38 110.9(3)
C41 C39 H39A 109.5
C38 C39 H39A 109.5
C41 C39 H39B 109.5
C38 C39 H39B 109.5
H39A C39 H39B 108.0
C36 C40 C41 111.2(3)
C36 C40 H40A 109.4
C41 C40 H40A 109.4
C36 C40 H40B 109.4
C41 C40 H40B 109.4
H40A C40 H40B 108.0
C39 C41 C42 112.0(3)
C39 C41 C40 110.6(3)
C42 C41 C40 108.8(3)
C39 C41 H41 108.4
C42 C41 H41 108.4
C40 C41 H41 108.4
N9 C42 C41 111.0(3)
N9 C42 H42A 109.4
C41 C42 H42A 109.4
N9 C42 H42B 109.4
C41 C42 H42B 109.4
H42A C42 H42B 108.0
N9 C43 C44 117.0(4)
N9 C43 H43 121.5
C44 C43 H43 121.5
N1 C44 C45 120.2(4)
N1 C44 C43 112.0(3)
C45 C44 C43 127.7(4)
C1 C45 C44 118.1(4)
C1 C45 H45 121.0
C44 C45 H45 121.0
O1P Cl1 O3P 109.6(3)
O1P Cl1 O4P 108.8(4)
O3P Cl1 O4P 108.7(4)
O1P Cl1 O2P 110.8(2)
O3P Cl1 O2P 111.8(2)
O4P Cl1 O2P 107.0(3)
O8P Cl2 O7P 115.5(4)
O8P Cl2 O6P 106.8(4)
O7P Cl2 O6P 105.9(5)
O8P Cl2 O5P 110.5(3)
O7P Cl2 O5P 111.7(3)
O6P Cl2 O5P 105.8(4)
O12P Cl3 O9P 113.7(3)
O12P Cl3 O11P 113.4(2)
O9P Cl3 O11P 110.2(2)
O12P Cl3 O10P 106.9(3)
O9P Cl3 O10P 104.0(3)
O11P Cl3 O10P 108.0(2)
O16P Cl4 O15P 110.6(4)
O16P Cl4 O14P 110.1(3)
O15P Cl4 O14P 109.4(3)
O16P Cl4 O13P 110.7(3)
O15P Cl4 O13P 107.6(3)
O14P Cl4 O13P 108.4(3)
O19P Cl5 O18P 110.5(2)
O19P Cl5 O20P 109.9(3)
O18P Cl5 O20P 108.6(3)
O19P Cl5 O17P 109.2(3)
O18P Cl5 O17P 109.8(3)
O20P Cl5 O17P 108.8(3)
O24P Cl6 O21P 110.0(4)
O24P Cl6 O23P 111.5(5)
O21P Cl6 O23P 109.2(3)
O24P Cl6 O22P 106.1(3)
O21P Cl6 O22P 110.8(3)
O23P Cl6 O22P 109.2(3)
C3 N1 C44 122.5(3)
C3 N1 Cu1 119.1(3)
C44 N1 Cu1 118.2(3)
C1S N1S Cu1 178.1(4)
C4 N2 C5 119.9(4)
C4 N2 Cu1 113.1(3)
C5 N2 Cu1 126.9(3)
C3S N2S Cu1 172.4(4)
C13 N3 C12 119.9(4)
C13 N3 Cu2 113.3(3)
C12 N3 Cu2 126.9(3)
C5S N3S Cu2 155.5(7)
C14 N4 C18 122.0(4)
C14 N4 Cu2 118.7(3)
C18 N4 Cu2 119.0(3)
C7S N4S Cu2 167.0(4)
C19 N5 C20 120.4(5)
C19 N5 Cu2 113.0(4)
C20 N5 Cu2 126.6(4)
C9S N5S Cu3 163.8(4)
C28 N6 C27 120.1(4)
C28 N6 Cu3 112.8(3)
C27 N6 Cu3 127.0(3)
C33 N7 C29 122.1(4)
C33 N7 Cu3 119.3(3)
C29 N7 Cu3 118.7(3)
C34 N8 C35 119.9(4)
C34 N8 Cu3 113.0(3)
C35 N8 Cu3 127.1(3)
C43 N9 C42 118.6(3)
C43 N9 Cu1 113.1(3)
C42 N9 Cu1 128.2(2)

loop_
_geom_bond_atom_site_label_1
_geom_bond_atom_site_label_2
_geom_bond_distance
Cu1 N1 1.929(3)
Cu1 N2S 1.963(3)
Cu1 N9 2.057(3)
Cu1 N2 2.067(3)
Cu1 N1S 2.210(4)
Cu2 N4 1.926(4)
Cu2 N3S 1.936(5)
Cu2 N3 2.060(4)
Cu2 N5 2.066(4)
Cu2 N4S 2.192(4)
Cu3 N7 1.929(4)
Cu3 O2W 1.964(4)
Cu3 N8 2.075(4)
Cu3 N6 2.082(4)
Cu3 N5S 2.352(4)
Cu3 O1W 2.360(5)
C1 C45 1.374(6)
C1 C2 1.394(6)
C1 H1 0.9300
C1S N1S 1.125(5)
C1S C2S 1.465(6)
C2 C3 1.380(5)
C2 H2 0.9300
C2S H47A 0.9600
C2S H47B 0.9600
C2S H47C 0.9600
C3 N1 1.331(5)
C3 C4 1.475(6)
C3S N2S 1.133(5)
C3S C4S 1.458(6)
C4 N2 1.286(5)
C4 H4 0.9300
C4S H49A 0.9600
C4S H49B 0.9600
C4S H49C 0.9600
C5 N2 1.460(5)
C5 C6 1.533(5)
C5 H5A 0.9700
C5 H5B 0.9700
C5S N3S 1.101(10)
C5S C6S 1.482(12)
C6 C7 1.521(6)
C6 C10 1.530(5)
C6 H6 0.9800
C6S H51A 0.9600
C6S H51B 0.9600
C6S H51C 0.9600
C7 C8 1.535(6)
C7 H7A 0.9700
C7 H7B 0.9700
C7S N4S 1.120(6)
C7S C8S 1.457(7)
C8 C9 1.525(5)
C8 H8A 0.9700
C8 H8B 0.9700
C8S H53A 0.9600
C8S H53B 0.9600
C8S H53C 0.9600
C9 C11 1.526(6)
C9 H9A 0.9700
C9 H9B 0.9700
C9S N5S 1.131(6)
C9S C10S 1.447(7)
C10 C11 1.530(6)
C10 H10A 0.9700
C10 H10B 0.9700
C10S H55A 0.9600
C10S H55B 0.9600
C10S H55C 0.9600
C11 C12 1.542(5)
C11 H11 0.9800
C11S N15 1.07(2)
C11S C12S 1.561(19)
C12 N3 1.467(5)
C12 H12A 0.9700
C12 H12B 0.9700
C12S H57A 0.9600
C12S H57B 0.9600
C12S H57C 0.9600
C13 N3 1.270(5)
C13 C14 1.476(6)
C13 H13 0.9300
C14 N4 1.331(6)
C14 C15 1.376(6)
C15 C16 1.402(8)
C15 H15 0.9300
C16 C17 1.373(8)
C16 H16 0.9300
C17 C18 1.384(7)
C17 H17 0.9300
C18 N4 1.340(6)
C18 C19 1.460(8)
C19 N5 1.269(7)
C19 H19 0.9300
C20 N5 1.470(7)
C20 C21 1.528(7)
C20 H20A 0.9700
C20 H20B 0.9700
C21 C22 1.500(8)
C21 C25 1.535(7)
C21 H21 0.9800
C22 C23 1.527(7)
C22 H22A 0.9700
C22 H22B 0.9700
C23 C24 1.525(7)
C23 H23A 0.9700
C23 H23B 0.9700
C24 C26 1.519(7)
C24 H24A 0.9700
C24 H24B 0.9700
C25 C26 1.535(6)
C25 H25A 0.9700
C25 H25B 0.9700
C26 C27 1.527(6)
C26 H26 0.9800
C27 N6 1.466(6)
C27 H27A 0.9700
C27 H27B 0.9700
C28 N6 1.268(6)
C28 C29 1.471(6)
C28 H28 0.9300
C29 N7 1.342(5)
C29 C30 1.381(6)
C30 C31 1.386(6)
C30 H30 0.9300
C31 C32 1.396(6)
C31 H31 0.9300
C32 C33 1.385(6)
C32 H32 0.9300
C33 N7 1.329(6)
C33 C34 1.475(6)
C34 N8 1.283(6)
C34 H34 0.9300
C35 N8 1.462(5)
C35 C36 1.534(5)
C35 H35A 0.9700
C35 H35B 0.9700
C36 C37 1.523(6)
C36 C40 1.529(5)
C36 H36 0.9800
C37 C38 1.524(6)
C37 H37A 0.9700
C37 H37B 0.9700
C38 C39 1.534(6)
C38 H38A 0.9700
C38 H38B 0.9700
C39 C41 1.520(6)
C39 H39A 0.9700
C39 H39B 0.9700
C40 C41 1.540(5)
C40 H40A 0.9700
C40 H40B 0.9700
C41 C42 1.537(5)
C41 H41 0.9800
C42 N9 1.470(5)
C42 H42A 0.9700
C42 H42B 0.9700
C43 N9 1.283(5)
C43 C44 1.470(6)
C43 H43 0.9300
C44 N1 1.336(5)
C44 C45 1.395(5)
C45 H45 0.9300
Cl1 O1P 1.395(4)
Cl1 O3P 1.399(4)
Cl1 O4P 1.400(5)
Cl1 O2P 1.433(3)
Cl2 O8P 1.394(4)
Cl2 O7P 1.391(5)
Cl2 O6P 1.395(5)
Cl2 O5P 1.412(4)
Cl3 O12P 1.390(3)
Cl3 O9P 1.412(4)
Cl3 O11P 1.423(3)
Cl3 O10P 1.463(4)
Cl4 O16P 1.417(4)
Cl4 O15P 1.422(5)
Cl4 O14P 1.424(4)
Cl4 O13P 1.429(4)
Cl5 O19P 1.414(4)
Cl5 O18P 1.439(4)
Cl5 O20P 1.439(4)
Cl5 O17P 1.445(5)
Cl6 O24P 1.407(5)
Cl6 O21P 1.414(4)
Cl6 O23P 1.413(5)
Cl6 O22P 1.421(4)

loop_
_geom_torsion_atom_site_label_1
_geom_torsion_atom_site_label_2
_geom_torsion_atom_site_label_3
_geom_torsion_atom_site_label_4
_geom_torsion
C45 C1 C2 C3 1.7(6)
C1 C2 C3 N1 -2.3(6)
C1 C2 C3 C4 172.5(4)
N1 C3 C4 N2 1.6(5)
C2 C3 C4 N2 -173.5(4)
N2 C5 C6 C7 -62.5(5)
N2 C5 C6 C10 175.0(3)
C10 C6 C7 C8 -54.1(5)
C5 C6 C7 C8 -175.1(3)
C6 C7 C8 C9 57.2(5)
C7 C8 C9 C11 -59.2(5)
C7 C6 C10 C11 54.0(5)
C5 C6 C10 C11 176.3(3)
C8 C9 C11 C10 57.6(5)
C8 C9 C11 C12 179.4(4)
C6 C10 C11 C9 -55.2(5)
C6 C10 C11 C12 -178.9(3)
C9 C11 C12 N3 61.3(5)
C10 C11 C12 N3 -176.6(3)
N3 C13 C14 N4 -0.1(5)
N3 C13 C14 C15 174.9(4)
N4 C14 C15 C16 -0.7(6)
C13 C14 C15 C16 -175.3(4)
C14 C15 C16 C17 0.1(7)
C15 C16 C17 C18 1.4(8)
C16 C17 C18 N4 -2.3(7)
C16 C17 C18 C19 173.4(5)
N4 C18 C19 N5 2.3(7)
C17 C18 C19 N5 -173.8(5)
N5 C20 C21 C22 -67.7(6)
N5 C20 C21 C25 169.5(5)
C20 C21 C22 C23 -177.5(4)
C25 C21 C22 C23 -56.1(5)
C21 C22 C23 C24 57.1(6)
C22 C23 C24 C26 -55.9(6)
C22 C21 C25 C26 54.5(6)
C20 C21 C25 C26 178.1(5)
C23 C24 C26 C27 176.6(4)
C23 C24 C26 C25 54.0(5)
C21 C25 C26 C24 -53.3(6)
C21 C25 C26 C27 -178.3(4)
C24 C26 C27 N6 63.3(5)
C25 C26 C27 N6 -172.9(4)
N6 C28 C29 N7 1.0(6)
N6 C28 C29 C30 -180.0(4)
N7 C29 C30 C31 -1.2(6)
C28 C29 C30 C31 179.9(4)
C29 C30 C31 C32 1.3(6)
C30 C31 C32 C33 -0.3(6)
C31 C32 C33 N7 -0.9(6)
C31 C32 C33 C34 177.4(4)
N7 C33 C34 N8 -1.2(5)
C32 C33 C34 N8 -179.7(4)
N8 C35 C36 C37 -66.0(5)
N8 C35 C36 C40 170.6(4)
C40 C36 C37 C38 -56.1(5)
C35 C36 C37 C38 -178.4(4)
C36 C37 C38 C39 56.5(5)
C37 C38 C39 C41 -56.8(5)
C37 C36 C40 C41 55.8(5)
C35 C36 C40 C41 179.9(3)
C38 C39 C41 C42 177.6(3)
C38 C39 C41 C40 56.1(5)
C36 C40 C41 C39 -55.9(4)
C36 C40 C41 C42 -179.3(3)
C39 C41 C42 N9 63.1(4)
C40 C41 C42 N9 -174.3(3)
N9 C43 C44 N1 -1.2(5)
N9 C43 C44 C45 174.9(4)
C2 C1 C45 C44 -0.5(6)
N1 C44 C45 C1 -0.2(6)
C43 C44 C45 C1 -176.1(4)
C2 C3 N1 C44 1.7(6)
C4 C3 N1 C44 -173.9(3)
C2 C3 N1 Cu1 176.6(3)
C4 C3 N1 Cu1 1.1(4)
C45 C44 N1 C3 -0.4(6)
C43 C44 N1 C3 176.1(3)
C45 C44 N1 Cu1 -175.4(3)
C43 C44 N1 Cu1 1.1(4)
N2S Cu1 N1 C3 -91.7(6)
N9 Cu1 N1 C3 -175.7(3)
N2 Cu1 N1 C3 -2.1(3)
N1S Cu1 N1 C3 89.7(3)
N2S Cu1 N1 C44 83.5(6)
N9 Cu1 N1 C44 -0.5(3)
N2 Cu1 N1 C44 173.0(3)
N1S Cu1 N1 C44 -95.2(3)
C2S C1S N1S Cu1 152(100)
N1 Cu1 N1S C1S 82(10)
N2S Cu1 N1S C1S -97(10)
N9 Cu1 N1S C1S 2(10)
N2 Cu1 N1S C1S 162(10)
C3 C4 N2 C5 175.5(3)
C3 C4 N2 Cu1 -3.2(5)
C6 C5 N2 C4 114.0(4)
C6 C5 N2 Cu1 -67.4(4)
N1 Cu1 N2 C4 2.9(3)
N2S Cu1 N2 C4 168.3(3)
N9 Cu1 N2 C4 20.0(5)
N1S Cu1 N2 C4 -95.6(3)
N1 Cu1 N2 C5 -175.8(3)
N2S Cu1 N2 C5 -10.4(3)
N9 Cu1 N2 C5 -158.7(3)
N1S Cu1 N2 C5 85.7(3)
C4S C3S N2S Cu1 -38(33)
N1 Cu1 N2S C3S -151(3)
N9 Cu1 N2S C3S -69(3)
N2 Cu1 N2S C3S 122(3)
N1S Cu1 N2S C3S 28(3)
C14 C13 N3 C12 179.5(3)
C14 C13 N3 Cu2 -0.5(4)
C11 C12 N3 C13 -115.3(4)
C11 C12 N3 Cu2 64.8(4)
N4 Cu2 N3 C13 0.7(3)
N3S Cu2 N3 C13 -165.1(3)
N5 Cu2 N3 C13 -13.9(6)
N4S Cu2 N3 C13 99.7(3)
N4 Cu2 N3 C12 -179.4(3)
N3S Cu2 N3 C12 14.8(3)
N5 Cu2 N3 C12 166.0(4)
N4S Cu2 N3 C12 -80.4(3)
C6S C5S N3S Cu2 -86(8)
N4 Cu2 N3S C5S 75.3(16)
N3 Cu2 N3S C5S 162.6(13)
N5 Cu2 N3S C5S -6.7(13)
N4S Cu2 N3S C5S -101.3(13)
C15 C14 N4 C18 -0.2(6)
C13 C14 N4 C18 175.1(4)
C15 C14 N4 Cu2 -174.6(3)
C13 C14 N4 Cu2 0.8(5)
C17 C18 N4 C14 1.8(7)
C19 C18 N4 C14 -174.6(4)
C17 C18 N4 Cu2 176.2(4)
C19 C18 N4 Cu2 -0.2(5)
N3S Cu2 N4 C14 89.1(9)
N3 Cu2 N4 C14 -0.8(3)
N5 Cu2 N4 C14 173.5(3)
N4S Cu2 N4 C14 -94.4(3)
N3S Cu2 N4 C18 -85.5(9)
N3 Cu2 N4 C18 -175.4(4)
N5 Cu2 N4 C18 -1.0(3)
N4S Cu2 N4 C18 91.1(3)
C8S C7S N4S Cu2 32(100)
N4 Cu2 N4S C7S -17.6(18)
N3S Cu2 N4S C7S 161.5(18)
N3 Cu2 N4S C7S -97.7(18)
N5 Cu2 N4S C7S 61.8(18)
C18 C19 N5 C20 178.8(5)
C18 C19 N5 Cu2 -3.1(6)
C21 C20 N5 C19 107.8(6)
C21 C20 N5 Cu2 -70.0(7)
N4 Cu2 N5 C19 2.2(4)
N3S Cu2 N5 C19 168.2(4)
N3 Cu2 N5 C19 16.9(7)
N4S Cu2 N5 C19 -96.9(4)
N4 Cu2 N5 C20 -179.8(4)
N3S Cu2 N5 C20 -13.9(5)
N3 Cu2 N5 C20 -165.2(4)
N4S Cu2 N5 C20 81.0(4)
C10S C9S N5S Cu3 25(29)
N7 Cu3 N5S C9S 66.7(14)
O2W Cu3 N5S C9S -113.7(14)
N8 Cu3 N5S C9S 145.8(14)
N6 Cu3 N5S C9S -12.7(14)
O1W Cu3 N5S C9S -104.9(15)
C29 C28 N6 C27 -177.7(4)
C29 C28 N6 Cu3 0.1(5)
C26 C27 N6 C28 -106.3(5)
C26 C27 N6 Cu3 76.2(5)
N7 Cu3 N6 C28 -0.9(3)
O2W Cu3 N6 C28 179.2(3)
N8 Cu3 N6 C28 -10.9(6)
N5S Cu3 N6 C28 92.8(3)
O1W Cu3 N6 C28 -104.3(3)
N7 Cu3 N6 C27 176.9(4)
O2W Cu3 N6 C27 -3.1(4)
N8 Cu3 N6 C27 166.8(4)
N5S Cu3 N6 C27 -89.5(4)
O1W Cu3 N6 C27 73.4(4)
C32 C33 N7 C29 1.0(6)
C34 C33 N7 C29 -177.5(4)
C32 C33 N7 Cu3 -178.0(3)
C34 C33 N7 Cu3 3.4(5)
C30 C29 N7 C33 0.0(6)
C28 C29 N7 C33 179.1(4)
C30 C29 N7 Cu3 179.1(3)
C28 C29 N7 Cu3 -1.8(5)
O2W Cu3 N7 C33 -11(35)
N8 Cu3 N7 C33 -3.2(3)
N6 Cu3 N7 C33 -179.4(3)
N5S Cu3 N7 C33 87.6(3)
O1W Cu3 N7 C33 -94.9(3)
O2W Cu3 N7 C29 170(100)
N8 Cu3 N7 C29 177.7(3)
N6 Cu3 N7 C29 1.5(3)
N5S Cu3 N7 C29 -91.5(3)
O1W Cu3 N7 C29 86.0(3)
C33 C34 N8 C35 178.8(4)
C33 C34 N8 Cu3 -1.2(5)
C36 C35 N8 C34 109.1(4)
C36 C35 N8 Cu3 -71.0(5)
N7 Cu3 N8 C34 2.3(3)
O2W Cu3 N8 C34 -177.7(3)
N6 Cu3 N8 C34 12.4(6)
N5S Cu3 N8 C34 -91.7(3)
O1W Cu3 N8 C34 104.4(3)
N7 Cu3 N8 C35 -177.7(3)
O2W Cu3 N8 C35 2.3(4)
N6 Cu3 N8 C35 -167.6(4)
N5S Cu3 N8 C35 88.3(3)
O1W Cu3 N8 C35 -75.6(3)
C44 C43 N9 C42 178.6(3)
C44 C43 N9 Cu1 0.8(5)
C41 C42 N9 C43 -109.7(4)
C41 C42 N9 Cu1 67.7(4)
N1 Cu1 N9 C43 -0.2(3)
N2S Cu1 N9 C43 -165.7(3)
N2 Cu1 N9 C43 -17.2(5)
N1S Cu1 N9 C43 97.9(3)
N1 Cu1 N9 C42 -177.7(3)
N2S Cu1 N9 C42 16.8(3)
N2 Cu1 N9 C42 165.3(3)
N1S Cu1 N9 C42 -79.6(3)
